data_2210540
loop_
_publ_author_name
'Lin-Hai Jing'
'Shao-Jin Gu'
'Huan-Xia Zhang'

_publ_section_title
;
 <i>N</i>,<i>N</i>'-Bis(2-pyridyl)naphthalene-1,4-carboxamide
;
_journal_coeditor_code CI2157
_journal_issue 10
_journal_name_full 'Acta Crystallographica Section E'
_journal_page_first o4268
_journal_page_last o4269
_journal_paper_doi 10.1107/S1600536806035148
_journal_volume 62
_journal_year 2006
_chemical_formula_iupac 'C22 H16 N4 O2'
_chemical_formula_moiety 'C22 H16 N4 O2'
_chemical_formula_sum 'C22 H16 N4 O2'
_chemical_formula_weight 368.39
_chemical_name_systematic
;
N,N'-Bis(2-pyridyl)naphthalene-1,4-carboxamide
;
_space_group_IT_number 14
_symmetry_cell_setting monoclinic
_symmetry_space_group_name_Hall '-P 2yn'
_symmetry_space_group_name_H-M 'P 1 21/n 1'
_atom_sites_solution_hydrogens geom
_atom_sites_solution_primary direct
_atom_sites_solution_secondary difmap
_audit_creation_method SHELXL-97
_cell_angle_alpha 90.00
_cell_angle_beta 113.0910(10)
_cell_angle_gamma 90.00
_cell_formula_units_Z 4
_cell_length_a 13.6987(3)
_cell_length_b 9.2100(2)
_cell_length_c 15.1404(4)
_cell_measurement_reflns_used 25355
_cell_measurement_temperature 153(2)
_cell_measurement_theta_max 27.51
_cell_measurement_theta_min 3.24
_cell_volume 1757.15(7)
_computing_cell_refinement RAPID-AUTO
_computing_data_collection 'RAPID-AUTO (Rigaku, 2004)'
_computing_data_reduction RAPID-AUTO
_computing_molecular_graphics 'XP in SHELXTL (Bruker, 1997)'
_computing_publication_material SHELXL97
_computing_structure_refinement 'SHELXL97 (Sheldrick, 1997)'
_computing_structure_solution 'SHELXS97 (Sheldrick, 1997)'
_diffrn_ambient_temperature 153(2)
_diffrn_measured_fraction_theta_full 0.999
_diffrn_measured_fraction_theta_max 0.999
_diffrn_measurement_device_type 'Rigaku R-AXIS RAPID'
_diffrn_measurement_method \w
_diffrn_radiation_monochromator graphite
_diffrn_radiation_source 'Rotating Anode'
_diffrn_radiation_type MoK\a
_diffrn_radiation_wavelength 0.71073
_diffrn_reflns_av_R_equivalents 0.0186
_diffrn_reflns_av_sigmaI/netI 0.0122
_diffrn_reflns_limit_h_max 17
_diffrn_reflns_limit_h_min -17
_diffrn_reflns_limit_k_max 11
_diffrn_reflns_limit_k_min -11
_diffrn_reflns_limit_l_max 19
_diffrn_reflns_limit_l_min -19
_diffrn_reflns_number 26983
_diffrn_reflns_theta_full 27.48
_diffrn_reflns_theta_max 27.48
_diffrn_reflns_theta_min 3.23
_diffrn_standards_decay_% 0
_diffrn_standards_interval_count 0
_diffrn_standards_number 0
_exptl_absorpt_coefficient_mu 0.093
_exptl_absorpt_correction_type none
_exptl_crystal_colour colourless
_exptl_crystal_density_diffrn 1.393
_exptl_crystal_density_method 'not measured'
_exptl_crystal_description Block
_exptl_crystal_F_000 768
_exptl_crystal_size_max 0.54
_exptl_crystal_size_mid 0.46
_exptl_crystal_size_min 0.43
_refine_diff_density_max 0.325
_refine_diff_density_min -0.231
_refine_ls_extinction_coef 0.016(2)
_refine_ls_extinction_expression Fc^*^=kFc[1+0.001xFc^2^\l^3^/sin(2\q)]^-1/4^
_refine_ls_extinction_method SHELXL97
_refine_ls_goodness_of_fit_ref 1.040
_refine_ls_hydrogen_treatment mixed
_refine_ls_matrix_type full
_refine_ls_number_parameters 262
_refine_ls_number_reflns 4020
_refine_ls_number_restraints 0
_refine_ls_restrained_S_all 1.040
_refine_ls_R_factor_all 0.0507
_refine_ls_R_factor_gt 0.0475
_refine_ls_shift/su_max 0.001
_refine_ls_shift/su_mean 0.000
_refine_ls_structure_factor_coef Fsqd
_refine_ls_weighting_details 'calc w=1/[\s^2^(Fo^2^)+(0.0892P)^2^+1.7P] where P=(Fo^2^+2Fc^2^)/3'
_refine_ls_weighting_scheme calc
_refine_ls_wR_factor_gt 0.1659
_refine_ls_wR_factor_ref 0.1680
_reflns_number_gt 3685
_reflns_number_total 4020
_reflns_threshold_expression I>2\s(I)
_cod_data_source_file ci2157.cif
_cod_data_source_block I
_cod_original_sg_symbol_H-M 'P 21/n'
_cod_database_code 2210540
_cod_database_fobs_code 2210540

loop_
_symmetry_equiv_pos_as_xyz
'x, y, z'
'-x+1/2, y+1/2, -z+1/2'
'-x, -y, -z'
'x-1/2, -y-1/2, z-1/2'

loop_
_atom_site_type_symbol
_atom_site_label
_atom_site_fract_x
_atom_site_fract_y
_atom_site_fract_z
_atom_site_U_iso_or_equiv
_atom_site_adp_type
_atom_site_calc_flag
_atom_site_refinement_flags
_atom_site_occupancy
O O1 0.92098(11) 0.59251(15) 0.58509(12) 0.0356(4) Uani d . 1
O O2 0.41888(11) 0.20414(17) 0.34590(15) 0.0466(5) Uani d . 1
N N1 0.79102(12) 0.76025(16) 0.51107(11) 0.0231(3) Uani d . 1
N N2 0.78213(12) 1.00389(16) 0.53998(11) 0.0245(3) Uani d . 1
N N3 0.54890(12) 0.03184(16) 0.40203(12) 0.0236(3) Uani d . 1
N N4 0.55586(12) -0.20997(16) 0.36907(11) 0.0221(3) Uani d . 1
C C1 0.74703(13) 0.50672(18) 0.49263(13) 0.0203(4) Uani d . 1
C C2 0.66885(14) 0.48926(19) 0.52696(13) 0.0231(4) Uani d . 1
H H2 0.6655 0.5526 0.5752 0.028 Uiso calc R 1
C C3 0.59342(14) 0.37737(19) 0.49063(13) 0.0231(4) Uani d . 1
H H3 0.5398 0.3654 0.5151 0.028 Uiso calc R 1
C C4 0.59643(13) 0.28569(18) 0.42053(12) 0.0201(3) Uani d . 1
C C5 0.67934(14) 0.21432(19) 0.30583(13) 0.0237(4) Uani d . 1
H H5 0.6288 0.1388 0.2802 0.028 Uiso calc R 1
C C6 0.75560(15) 0.2370(2) 0.26971(14) 0.0280(4) Uani d . 1
H H6 0.7564 0.1788 0.2182 0.034 Uiso calc R 1
C C7 0.83281(15) 0.3461(2) 0.30847(14) 0.0273(4) Uani d . 1
H H7 0.8857 0.3602 0.2833 0.033 Uiso calc R 1
C C8 0.83222(13) 0.43183(19) 0.38186(13) 0.0232(4) Uani d . 1
H H8 0.8855 0.5038 0.4082 0.028 Uiso calc R 1
C C9 0.75265(13) 0.41414(17) 0.41912(12) 0.0190(3) Uani d . 1
C C10 0.67526(12) 0.30262(18) 0.38118(12) 0.0191(3) Uani d . 1
C C11 0.82987(13) 0.62299(19) 0.53493(13) 0.0221(4) Uani d . 1
C C12 0.84619(14) 0.89075(19) 0.54630(12) 0.0217(4) Uani d . 1
C C13 0.95671(15) 0.9002(2) 0.58408(14) 0.0271(4) Uani d . 1
H H13 0.9992 0.8183 0.5850 0.032 Uiso calc R 1
C C14 1.00237(16) 1.0332(2) 0.62015(15) 0.0323(4) Uani d . 1
H H14 1.0774 1.0438 0.6464 0.039 Uiso calc R 1
C C15 0.93785(17) 1.1509(2) 0.61772(15) 0.0330(4) Uani d . 1
H H15 0.9675 1.2423 0.6436 0.040 Uiso calc R 1
C C16 0.82909(16) 1.1306(2) 0.57649(14) 0.0293(4) Uani d . 1
H H16 0.7849 1.2114 0.5739 0.035 Uiso calc R 1
C C17 0.51177(14) 0.1708(2) 0.38475(14) 0.0245(4) Uani d . 1
C C18 0.49261(14) -0.09578(19) 0.36216(12) 0.0220(4) Uani d . 1
C C19 0.38190(15) -0.1027(2) 0.31845(15) 0.0298(4) Uani d . 1
H H19 0.3394 -0.0207 0.3173 0.036 Uiso calc R 1
C C20 0.33623(15) -0.2329(2) 0.27684(15) 0.0312(4) Uani d . 1
H H20 0.2612 -0.2414 0.2463 0.037 Uiso calc R 1
C C21 0.40045(16) -0.3508(2) 0.28001(13) 0.0281(4) Uani d . 1
H H21 0.3707 -0.4404 0.2507 0.034 Uiso calc R 1
C C22 0.50892(15) -0.3344(2) 0.32702(13) 0.0251(4) Uani d . 1
H H22 0.5529 -0.4155 0.3298 0.030 Uiso calc R 1
H H1N 0.717(2) 0.770(3) 0.4730(18) 0.034(6) Uiso d . 1
H H3N 0.622(2) 0.021(3) 0.4368(19) 0.037(7) Uiso d . 1

loop_
_atom_site_aniso_label
_atom_site_aniso_U_11
_atom_site_aniso_U_22
_atom_site_aniso_U_33
_atom_site_aniso_U_12
_atom_site_aniso_U_13
_atom_site_aniso_U_23
O1 0.0218(7) 0.0241(7) 0.0504(9) 0.0020(5) 0.0030(6) -0.0028(6)
O2 0.0180(7) 0.0261(8) 0.0795(13) 0.0024(5) 0.0018(7) 0.0011(8)
N1 0.0188(7) 0.0179(7) 0.0291(8) -0.0017(5) 0.0057(6) -0.0021(6)
N2 0.0258(8) 0.0177(7) 0.0247(7) -0.0009(6) 0.0043(6) 0.0001(6)
N3 0.0161(7) 0.0174(7) 0.0330(8) -0.0015(5) 0.0048(6) 0.0005(6)
N4 0.0233(7) 0.0195(7) 0.0232(7) -0.0036(6) 0.0089(6) -0.0012(6)
C1 0.0198(8) 0.0143(7) 0.0253(8) 0.0013(6) 0.0071(7) -0.0003(6)
C2 0.0237(8) 0.0205(8) 0.0253(8) 0.0015(6) 0.0097(7) -0.0026(6)
C3 0.0209(8) 0.0209(8) 0.0298(9) 0.0014(6) 0.0123(7) 0.0023(7)
C4 0.0157(7) 0.0152(7) 0.0266(8) 0.0012(6) 0.0052(6) 0.0019(6)
C5 0.0216(8) 0.0205(8) 0.0262(8) 0.0017(6) 0.0062(7) -0.0034(7)
C6 0.0286(9) 0.0282(10) 0.0283(9) 0.0029(7) 0.0125(8) -0.0057(7)
C7 0.0243(9) 0.0292(9) 0.0313(9) 0.0025(7) 0.0142(7) -0.0001(7)
C8 0.0190(8) 0.0204(8) 0.0301(9) 0.0013(6) 0.0094(7) 0.0016(7)
C9 0.0174(7) 0.0144(7) 0.0238(8) 0.0031(6) 0.0065(6) 0.0020(6)
C10 0.0165(7) 0.0157(7) 0.0227(8) 0.0028(6) 0.0051(6) 0.0017(6)
C11 0.0203(8) 0.0189(8) 0.0268(8) -0.0008(6) 0.0088(7) -0.0039(6)
C12 0.0230(8) 0.0192(8) 0.0207(8) -0.0033(6) 0.0063(7) 0.0005(6)
C13 0.0234(9) 0.0260(9) 0.0304(9) -0.0031(7) 0.0091(7) 0.0003(7)
C14 0.0260(9) 0.0315(10) 0.0343(10) -0.0090(8) 0.0064(8) -0.0004(8)
C15 0.0346(10) 0.0240(9) 0.0323(10) -0.0089(8) 0.0043(8) -0.0008(8)
C16 0.0327(10) 0.0193(9) 0.0286(9) -0.0013(7) 0.0042(8) -0.0005(7)
C17 0.0177(8) 0.0202(8) 0.0327(9) -0.0004(6) 0.0067(7) -0.0002(7)
C18 0.0209(8) 0.0211(8) 0.0229(8) -0.0041(6) 0.0073(7) 0.0005(6)
C19 0.0198(9) 0.0276(9) 0.0380(11) -0.0030(7) 0.0071(8) 0.0010(8)
C20 0.0225(9) 0.0349(10) 0.0303(9) -0.0090(8) 0.0039(7) 0.0004(8)
C21 0.0324(10) 0.0273(9) 0.0225(8) -0.0110(7) 0.0084(7) -0.0044(7)
C22 0.0302(9) 0.0213(8) 0.0250(8) -0.0039(7) 0.0119(7) -0.0024(7)

loop_
_atom_type_symbol
_atom_type_description
_atom_type_scat_dispersion_real
_atom_type_scat_dispersion_imag
_atom_type_scat_source
C C 0.0033 0.0016 'International Tables Vol C Tables 4.2.6.8 and 6.1.1.4'
H H 0.0000 0.0000 'International Tables Vol C Tables 4.2.6.8 and 6.1.1.4'
N N 0.0061 0.0033 'International Tables Vol C Tables 4.2.6.8 and 6.1.1.4'
O O 0.0106 0.0060 'International Tables Vol C Tables 4.2.6.8 and 6.1.1.4'

loop_
_geom_angle_atom_site_label_1
_geom_angle_atom_site_label_2
_geom_angle_atom_site_label_3
_geom_angle
C11 N1 C12 126.50(15)
C11 N1 H1N 117.3(15)
C12 N1 H1N 115.7(15)
C12 N2 C16 116.85(16)
C17 N3 C18 126.99(15)
C17 N3 H3N 116.2(16)
C18 N3 H3N 116.1(16)
C18 N4 C22 117.18(15)
C2 C1 C9 120.96(16)
C2 C1 C11 119.46(15)
C9 C1 C11 119.56(15)
C1 C2 C3 120.00(16)
C1 C2 H2 120.0
C3 C2 H2 120.0
C4 C3 C2 120.86(16)
C4 C3 H3 119.6
C2 C3 H3 119.6
C3 C4 C10 120.81(15)
C3 C4 C17 117.35(15)
C10 C4 C17 121.81(15)
C6 C5 C10 120.59(17)
C6 C5 H5 119.7
C10 C5 H5 119.7
C5 C6 C7 120.49(17)
C5 C6 H6 119.8
C7 C6 H6 119.8
C8 C7 C6 120.52(17)
C8 C7 H7 119.7
C6 C7 H7 119.7
C7 C8 C9 120.50(17)
C7 C8 H8 119.7
C9 C8 H8 119.7
C8 C9 C10 119.23(15)
C8 C9 C1 121.72(15)
C10 C9 C1 119.04(15)
C5 C10 C9 118.63(15)
C5 C10 C4 123.08(16)
C9 C10 C4 118.29(15)
O1 C11 N1 125.40(16)
O1 C11 C1 121.32(16)
N1 C11 C1 113.27(14)
N2 C12 C13 123.70(16)
N2 C12 N1 113.40(15)
C13 C12 N1 122.90(16)
C14 C13 C12 117.78(18)
C14 C13 H13 121.1
C12 C13 H13 121.1
C13 C14 C15 119.63(18)
C13 C14 H14 120.2
C15 C14 H14 120.2
C16 C15 C14 117.90(18)
C16 C15 H15 121.0
C14 C15 H15 121.0
N2 C16 C15 124.05(18)
N2 C16 H16 118.0
C15 C16 H16 118.0
O2 C17 N3 124.89(17)
O2 C17 C4 120.64(17)
N3 C17 C4 114.46(15)
N4 C18 C19 123.30(16)
N4 C18 N3 113.18(15)
C19 C18 N3 123.51(17)
C20 C19 C18 117.89(18)
C20 C19 H19 121.1
C18 C19 H19 121.1
C19 C20 C21 119.68(17)
C19 C20 H20 120.2
C21 C20 H20 120.2
C22 C21 C20 118.14(17)
C22 C21 H21 120.9
C20 C21 H21 120.9
N4 C22 C21 123.71(18)
N4 C22 H22 118.1
C21 C22 H22 118.1

loop_
_geom_bond_atom_site_label_1
_geom_bond_atom_site_label_2
_geom_bond_distance
O1 C11 1.212(2)
O2 C17 1.214(2)
N1 C11 1.364(2)
N1 C12 1.409(2)
N1 H1N 0.96(3)
N2 C12 1.341(2)
N2 C16 1.343(2)
N3 C17 1.364(2)
N3 C18 1.406(2)
N3 H3N 0.94(3)
N4 C18 1.340(2)
N4 C22 1.346(2)
C1 C2 1.371(2)
C1 C9 1.428(2)
C1 C11 1.508(2)
C2 C3 1.409(2)
C2 H2 0.95
C3 C4 1.369(2)
C3 H3 0.95
C4 C10 1.432(2)
C4 C17 1.505(2)
C5 C6 1.372(3)
C5 C10 1.420(2)
C5 H5 0.95
C6 C7 1.409(3)
C6 H6 0.95
C7 C8 1.366(3)
C7 H7 0.95
C8 C9 1.419(2)
C8 H8 0.95
C9 C10 1.425(2)
C12 C13 1.396(2)
C13 C14 1.386(3)
C13 H13 0.95
C14 C15 1.390(3)
C14 H14 0.95
C15 C16 1.384(3)
C15 H15 0.95
C16 H16 0.95
C18 C19 1.398(2)
C19 C20 1.384(3)
C19 H19 0.95
C20 C21 1.387(3)
C20 H20 0.95
C21 C22 1.381(3)
C21 H21 0.95
C22 H22 0.95

loop_
_geom_hbond_atom_site_label_D
_geom_hbond_atom_site_label_H
_geom_hbond_atom_site_label_A
_geom_hbond_site_symmetry_A
_geom_hbond_distance_DH
_geom_hbond_distance_HA
_geom_hbond_distance_DA
_geom_hbond_angle_DHA
N1 H1N N4 1_565 0.96(3) 2.16(3) 3.105(2) 172(2)
N3 H3N N2 1_545 0.94(3) 2.14(3) 3.066(2) 169(2)
C20 H20 O2 2_545 0.95 2.36 3.303(2) 170
C3 H3 Cg2 3_656 0.95 2.74 3.404(2) 128
C16 H16 Cg3 1_565 0.95 2.51 3.296(2) 140
C21 H21 Cg1 4_454 0.95 2.80 3.351(2) 118
C22 H22 Cg3 1_545 0.95 2.62 3.396(2) 139

loop_
_geom_torsion_atom_site_label_1
_geom_torsion_atom_site_label_2
_geom_torsion_atom_site_label_3
_geom_torsion_atom_site_label_4
_geom_torsion
C9 C1 C2 C3 0.9(3)
C11 C1 C2 C3 -177.54(16)
C1 C2 C3 C4 -0.5(3)
C2 C3 C4 C10 -1.0(3)
C2 C3 C4 C17 -179.03(16)
C10 C5 C6 C7 1.6(3)
C5 C6 C7 C8 -0.7(3)
C6 C7 C8 C9 -1.2(3)
C7 C8 C9 C10 2.0(3)
C7 C8 C9 C1 -176.94(17)
C2 C1 C9 C8 179.17(16)
C11 C1 C9 C8 -2.4(2)
C2 C1 C9 C10 0.2(2)
C11 C1 C9 C10 178.64(15)
C6 C5 C10 C9 -0.7(3)
C6 C5 C10 C4 178.85(17)
C8 C9 C10 C5 -1.1(2)
C1 C9 C10 C5 177.88(15)
C8 C9 C10 C4 179.33(15)
C1 C9 C10 C4 -1.7(2)
C3 C4 C10 C5 -177.42(16)
C17 C4 C10 C5 0.5(3)
C3 C4 C10 C9 2.1(2)
C17 C4 C10 C9 -179.99(15)
C12 N1 C11 O1 -5.8(3)
C12 N1 C11 C1 173.88(16)
C2 C1 C11 O1 109.2(2)
C9 C1 C11 O1 -69.2(2)
C2 C1 C11 N1 -70.5(2)
C9 C1 C11 N1 111.02(18)
C16 N2 C12 C13 -3.1(3)
C16 N2 C12 N1 176.83(16)
C11 N1 C12 N2 -156.97(17)
C11 N1 C12 C13 22.9(3)
N2 C12 C13 C14 2.4(3)
N1 C12 C13 C14 -177.46(17)
C12 C13 C14 C15 0.1(3)
C13 C14 C15 C16 -1.7(3)
C12 N2 C16 C15 1.3(3)
C14 C15 C16 N2 1.0(3)
C18 N3 C17 O2 14.3(3)
C18 N3 C17 C4 -167.19(17)
C3 C4 C17 O2 62.0(3)
C10 C4 C17 O2 -116.0(2)
C3 C4 C17 N3 -116.59(19)
C10 C4 C17 N3 65.4(2)
C22 N4 C18 C19 3.5(3)
C22 N4 C18 N3 -175.66(15)
C17 N3 C18 N4 161.25(18)
C17 N3 C18 C19 -17.9(3)
N4 C18 C19 C20 -2.8(3)
N3 C18 C19 C20 176.23(18)
C18 C19 C20 C21 0.3(3)
C19 C20 C21 C22 1.4(3)
C18 N4 C22 C21 -1.7(3)
C20 C21 C22 N4 -0.7(3)

loop_
_cod_related_entry_id
_cod_related_entry_database
_cod_related_entry_code
1 ChemSpider 21127321
